data_4514982
loop_
_publ_author_name
'Yang, Wen-Juan'
'Fang, Hui-Lin'
'Sun, Jing'
'Yan, Chao-Guo'

_publ_section_title
;
 Construction of Dispiro-Indenone Scaffolds via Domino Cycloaddition
 Reactions of \a,\b-Unsaturated Aldimines with
 2-Arylidene-1,3-indenediones and
 2,2'-(Arylmethylene)bis(1,3-indenediones).
;
_journal_issue 8
_journal_name_full 'ACS omega'
_journal_page_first 13553
_journal_page_last 13569
_journal_paper_doi 10.1021/acsomega.9b01960
_journal_volume 4
_journal_year 2019
_chemical_formula_moiety 'C47 H31 Br2 N O4'
_chemical_formula_sum 'C47 H31 Br2 N O4'
_chemical_formula_weight 833.55
_space_group_crystal_system monoclinic
_space_group_IT_number 14
_space_group_name_Hall '-P 2yn'
_space_group_name_H-M_alt 'P 1 21/n 1'
_symmetry_space_group_name_Hall '-P 2yn'
_symmetry_space_group_name_H-M 'P 1 21/n 1'
_atom_sites_solution_hydrogens geom
_audit_creation_method SHELXL-2014/7
_cell_angle_alpha 90
_cell_angle_beta 103.334(4)
_cell_angle_gamma 90
_cell_formula_units_Z 4
_cell_length_a 11.9944(16)
_cell_length_b 27.537(4)
_cell_length_c 12.7749(17)
_cell_measurement_reflns_used 7261
_cell_measurement_temperature 296(2)
_cell_measurement_theta_max 21.84
_cell_measurement_theta_min 2.23
_cell_volume 4105.7(10)
_computing_structure_refinement 'SHELXL-2014/7 (Sheldrick, 2014)'
_diffrn_ambient_temperature 296(2)
_diffrn_measured_fraction_theta_full 0.999
_diffrn_measured_fraction_theta_max 0.999
_diffrn_measurement_device_type 'CCD area detector'
_diffrn_measurement_method 'phi and omega scans'
_diffrn_radiation_source 'fine-focus sealed tube'
_diffrn_radiation_type MoK\a
_diffrn_radiation_wavelength 0.71073
_diffrn_reflns_av_R_equivalents 0.1072
_diffrn_reflns_av_unetI/netI 0.1245
_diffrn_reflns_Laue_measured_fraction_full 0.999
_diffrn_reflns_Laue_measured_fraction_max 0.999
_diffrn_reflns_limit_h_max 12
_diffrn_reflns_limit_h_min -14
_diffrn_reflns_limit_k_max 30
_diffrn_reflns_limit_k_min -33
_diffrn_reflns_limit_l_max 15
_diffrn_reflns_limit_l_min -15
_diffrn_reflns_number 38484
_diffrn_reflns_point_group_measured_fraction_full 0.999
_diffrn_reflns_point_group_measured_fraction_max 0.999
_diffrn_reflns_theta_full 25.242
_diffrn_reflns_theta_max 26.000
_diffrn_reflns_theta_min 1.895
_exptl_absorpt_coefficient_mu 2.018
_exptl_absorpt_correction_T_max 0.668
_exptl_absorpt_correction_T_min 0.622
_exptl_absorpt_correction_type multi-scan
_exptl_absorpt_process_details sadabs
_exptl_crystal_colour colorless
_exptl_crystal_density_diffrn 1.349
_exptl_crystal_description block
_exptl_crystal_F_000 1688
_exptl_crystal_size_max 0.240
_exptl_crystal_size_mid 0.220
_exptl_crystal_size_min 0.200
_refine_diff_density_max 0.588
_refine_diff_density_min -0.730
_refine_diff_density_rms 0.070
_refine_ls_extinction_coef 0.0029(5)
_refine_ls_extinction_expression Fc^*^=kFc[1+0.001xFc^2^\l^3^/sin(2\q)]^-1/4^
_refine_ls_extinction_method 'SHELXL-2014/7 (Sheldrick 2014'
_refine_ls_goodness_of_fit_ref 1.010
_refine_ls_hydrogen_treatment constr
_refine_ls_matrix_type full
_refine_ls_number_parameters 498
_refine_ls_number_reflns 8052
_refine_ls_number_restraints 7
_refine_ls_restrained_S_all 1.012
_refine_ls_R_factor_all 0.1610
_refine_ls_R_factor_gt 0.0696
_refine_ls_shift/su_max 0.000
_refine_ls_shift/su_mean 0.000
_refine_ls_structure_factor_coef Fsqd
_refine_ls_weighting_details 'w=1/[\s^2^(Fo^2^)+(0.0907P)^2^+2.9874P] where P=(Fo^2^+2Fc^2^)/3'
_refine_ls_weighting_scheme calc
_refine_ls_wR_factor_gt 0.1619
_refine_ls_wR_factor_ref 0.2001
_reflns_Friedel_coverage 0.000
_reflns_number_gt 4012
_reflns_number_total 8052
_reflns_threshold_expression 'I > 2\s(I)'
_cod_data_source_file ao9b01960_si_002.cif
_cod_data_source_block 3e
_cod_original_cell_volume 4105.6(10)
_cod_database_code 4514982
_shelx_shelxl_version_number 2014/7
_shelx_space_group_comment
;
The symmetry employed for this shelxl refinement is uniquely defined
by the following loop, which should always be used as a source of
symmetry information in preference to the above space-group names.
They are only intended as comments.
;
_shelx_estimated_absorpt_t_min 0.643
_shelx_estimated_absorpt_t_max 0.688

loop_
_space_group_symop_operation_xyz
'x, y, z'
'-x+1/2, y+1/2, -z+1/2'
'-x, -y, -z'
'x-1/2, -y-1/2, z-1/2'

loop_
_atom_site_label
_atom_site_type_symbol
_atom_site_fract_x
_atom_site_fract_y
_atom_site_fract_z
_atom_site_U_iso_or_equiv
_atom_site_adp_type
_atom_site_occupancy
_atom_site_site_symmetry_order
_atom_site_calc_flag
_atom_site_refinement_flags_posn
_atom_site_refinement_flags_adp
_atom_site_refinement_flags_occupancy
_atom_site_disorder_assembly
_atom_site_disorder_group
Br1 Br 0.60396(7) 0.22860(3) 0.32218(6) 0.0978(4) Uani 1 1 d . . . . .
Br2 Br 1.2136(4) 0.64262(15) 0.6406(3) 0.1019(11) Uani 0.857(17) 1 d . . P A 1
Br2' Br 1.250(3) 0.6287(8) 0.673(3) 0.143(6) Uani 0.143(17) 1 d . . P A 2
C1 C 1.1702(5) 0.4141(2) 0.8289(5) 0.0611(15) Uani 1 1 d . . . . .
H1 H 1.1559 0.4320 0.8861 0.073 Uiso 1 1 calc R U . . .
C2 C 1.2779(5) 0.3960(3) 0.8355(6) 0.086(2) Uani 1 1 d . . . . .
H2 H 1.3358 0.4023 0.8962 0.104 Uiso 1 1 calc R U . . .
C3 C 1.3006(6) 0.3690(3) 0.7546(8) 0.091(2) Uani 1 1 d . . . . .
H3 H 1.3733 0.3559 0.7604 0.109 Uiso 1 1 calc R U . . .
C4 C 1.2163(7) 0.3610(2) 0.6639(6) 0.078(2) Uani 1 1 d . . . . .
H4 H 1.2323 0.3430 0.6075 0.094 Uiso 1 1 calc R U . . .
C5 C 1.1054(5) 0.37991(19) 0.6553(4) 0.0603(15) Uani 1 1 d . . . . .
H5 H 1.0481 0.3746 0.5936 0.072 Uiso 1 1 calc R U . . .
C6 C 1.0830(4) 0.40646(17) 0.7400(4) 0.0413(12) Uani 1 1 d . . . . .
C7 C 0.8899(4) 0.38694(16) 0.7428(3) 0.0393(11) Uani 1 1 d . . . . .
H7 H 0.8995 0.3598 0.6961 0.047 Uiso 1 1 calc R U . . .
C8 C 0.7645(4) 0.40237(15) 0.7140(3) 0.0356(11) Uani 1 1 d . . . . .
H8 H 0.7456 0.4123 0.6383 0.043 Uiso 1 1 calc R U . . .
C9 C 0.7485(4) 0.44696(16) 0.7823(3) 0.0333(10) Uani 1 1 d . . . . .
H9 H 0.7718 0.4369 0.8578 0.040 Uiso 1 1 calc R U . . .
C10 C 0.6266(4) 0.46450(16) 0.7645(4) 0.0405(12) Uani 1 1 d . . . . .
C11 C 0.5819(5) 0.4781(2) 0.8498(5) 0.0659(16) Uani 1 1 d . . . . .
H11 H 0.6277 0.4752 0.9190 0.079 Uiso 1 1 calc R U . . .
C12 C 0.4733(6) 0.4958(3) 0.8377(7) 0.099(2) Uani 1 1 d . . . . .
H12 H 0.4466 0.5047 0.8978 0.118 Uiso 1 1 calc R U . . .
C13 C 0.4048(6) 0.5004(3) 0.7382(9) 0.103(3) Uani 1 1 d . . . . .
H13 H 0.3310 0.5126 0.7296 0.124 Uiso 1 1 calc R U . . .
C14 C 0.4439(5) 0.4870(3) 0.6508(6) 0.084(2) Uani 1 1 d . . . . .
H14 H 0.3965 0.4901 0.5824 0.100 Uiso 1 1 calc R U . . .
C15 C 0.5548(5) 0.4687(2) 0.6626(4) 0.0591(15) Uani 1 1 d . . . . .
H15 H 0.5805 0.4594 0.6023 0.071 Uiso 1 1 calc R U . . .
C16 C 0.8453(5) 0.34178(16) 0.8866(4) 0.0414(12) Uani 1 1 d . . . . .
C17 C 0.8718(5) 0.31540(17) 0.9902(4) 0.0452(13) Uani 1 1 d . . . . .
C18 C 0.9689(5) 0.31110(19) 1.0690(4) 0.0578(14) Uani 1 1 d . . . . .
H18 H 1.0364 0.3265 1.0637 0.069 Uiso 1 1 calc R U . . .
C19 C 0.9638(6) 0.2826(2) 1.1589(4) 0.0714(17) Uani 1 1 d . . . . .
H19 H 1.0296 0.2781 1.2131 0.086 Uiso 1 1 calc R U . . .
C20 C 0.8637(7) 0.2612(2) 1.1679(5) 0.079(2) Uani 1 1 d . . . . .
H20 H 0.8616 0.2438 1.2297 0.095 Uiso 1 1 calc R U . . .
C21 C 0.7646(6) 0.2652(2) 1.0860(5) 0.0770(19) Uani 1 1 d . . . . .
H21 H 0.6971 0.2497 1.0911 0.092 Uiso 1 1 calc R U . . .
C22 C 0.7704(5) 0.2927(2) 0.9975(4) 0.0586(15) Uani 1 1 d . . . . .
C23 C 0.6808(6) 0.3042(3) 0.8975(5) 0.0881(15) Uani 1 1 d . U . . .
C24 C 0.7371(5) 0.33494(17) 0.8318(4) 0.0469(13) Uani 1 1 d . . . . .
C25 C 0.6857(4) 0.35935(17) 0.7263(3) 0.0434(12) Uani 1 1 d . . . . .
H25 H 0.6113 0.3727 0.7310 0.052 Uiso 1 1 calc R U . . .
C26 C 0.6657(4) 0.32558(17) 0.6296(4) 0.0431(12) Uani 1 1 d . . . . .
C27 C 0.7368(5) 0.28654(19) 0.6229(4) 0.0557(14) Uani 1 1 d . . . . .
H27 H 0.7976 0.2795 0.6806 0.067 Uiso 1 1 calc R U . . .
C28 C 0.7185(5) 0.25823(19) 0.5321(5) 0.0606(15) Uani 1 1 d . . . . .
H28 H 0.7672 0.2323 0.5286 0.073 Uiso 1 1 calc R U . . .
C29 C 0.6298(6) 0.2678(2) 0.4471(4) 0.0586(15) Uani 1 1 d . . . . .
C30 C 0.5570(5) 0.3056(2) 0.4516(4) 0.0614(15) Uani 1 1 d . . . . .
H30 H 0.4957 0.3121 0.3940 0.074 Uiso 1 1 calc R U . . .
C31 C 0.5762(5) 0.3339(2) 0.5429(4) 0.0591(15) Uani 1 1 d . . . . .
H31 H 0.5268 0.3596 0.5459 0.071 Uiso 1 1 calc R U . . .
C32 C 0.7949(4) 0.51212(17) 0.6558(3) 0.0364(11) Uani 1 1 d . . . . .
C33 C 0.7754(4) 0.56403(16) 0.6732(4) 0.0390(11) Uani 1 1 d . . . . .
C34 C 0.7473(5) 0.60072(19) 0.5977(4) 0.0580(14) Uani 1 1 d . . . . .
H34 H 0.7384 0.5944 0.5247 0.070 Uiso 1 1 calc R U . . .
C35 C 0.7331(6) 0.6467(2) 0.6335(6) 0.0787(19) Uani 1 1 d . . . . .
H35 H 0.7158 0.6721 0.5845 0.094 Uiso 1 1 calc R U . . .
C36 C 0.7442(6) 0.6556(2) 0.7418(6) 0.086(2) Uani 1 1 d . . . . .
H36 H 0.7327 0.6870 0.7641 0.104 Uiso 1 1 calc R U . . .
C37 C 0.7718(5) 0.6196(2) 0.8174(5) 0.0647(16) Uani 1 1 d . . . . .
H37 H 0.7792 0.6259 0.8902 0.078 Uiso 1 1 calc R U . . .
C38 C 0.7882(4) 0.57356(16) 0.7816(4) 0.0400(11) Uani 1 1 d . . . . .
C39 C 0.8253(4) 0.52928(16) 0.8445(4) 0.0372(11) Uani 1 1 d . . . . .
C40 C 0.8328(4) 0.48756(15) 0.7665(3) 0.0316(10) Uani 1 1 d . . . . .
C41 C 0.9583(4) 0.46962(15) 0.7887(3) 0.0330(10) Uani 1 1 d . . . . .
H41 H 0.9850 0.4635 0.8660 0.040 Uiso 1 1 calc R U . . .
C42 C 1.0327(4) 0.50951(15) 0.7568(3) 0.0339(11) Uani 1 1 d . . . . .
C43 C 1.0473(4) 0.51317(16) 0.6521(3) 0.0363(11) Uani 1 1 d . . . . .
H43 H 1.0185 0.4888 0.6031 0.044 Uiso 1 1 calc R U . . .
C44 C 1.1027(4) 0.55149(18) 0.6194(4) 0.0465(12) Uani 1 1 d . . . . .
H44 H 1.1119 0.5532 0.5491 0.056 Uiso 1 1 calc R U . . .
C45 C 1.1448(5) 0.58753(19) 0.6918(4) 0.0562(14) Uani 1 1 d . . . . .
C46 C 1.1353(5) 0.58466(19) 0.7967(4) 0.0595(15) Uani 1 1 d . . . . .
H46 H 1.1658 0.6090 0.8454 0.071 Uiso 1 1 calc R U . . .
C47 C 1.0802(4) 0.54543(17) 0.8296(4) 0.0440(12) Uani 1 1 d . . . . .
H47 H 1.0750 0.5431 0.9009 0.053 Uiso 1 1 calc R U . . .
N1 N 0.9681(3) 0.42427(12) 0.7307(3) 0.0351(9) Uani 1 1 d . . . . .
O1 O 0.9239(3) 0.36998(11) 0.8576(2) 0.0439(8) Uani 1 1 d . . . . .
O2 O 0.5808(4) 0.29181(18) 0.8767(3) 0.0947(14) Uani 1 1 d . U . . .
O3 O 0.7818(3) 0.49232(11) 0.5689(2) 0.0441(8) Uani 1 1 d . . . . .
O4 O 0.8482(3) 0.52519(12) 0.9415(2) 0.0531(9) Uani 1 1 d . . . . .

loop_
_atom_site_aniso_label
_atom_site_aniso_U_11
_atom_site_aniso_U_22
_atom_site_aniso_U_33
_atom_site_aniso_U_23
_atom_site_aniso_U_13
_atom_site_aniso_U_12
Br1 0.1480(8) 0.0766(6) 0.0796(5) -0.0386(4) 0.0484(5) -0.0434(5)
Br2 0.1665(17) 0.0541(13) 0.1013(15) -0.0077(8) 0.0642(12) -0.0573(11)
Br2' 0.169(13) 0.085(7) 0.197(13) 0.058(11) 0.085(9) -0.050(8)
C1 0.056(4) 0.046(4) 0.080(4) -0.007(3) 0.015(3) 0.007(3)
C2 0.056(4) 0.073(5) 0.127(6) -0.001(4) 0.015(4) 0.017(4)
C3 0.065(5) 0.065(5) 0.151(8) 0.023(5) 0.043(5) 0.016(4)
C4 0.121(6) 0.037(4) 0.104(5) 0.021(3) 0.080(5) 0.030(4)
C5 0.088(4) 0.039(3) 0.064(4) 0.009(3) 0.039(3) 0.006(3)
C6 0.053(3) 0.026(3) 0.050(3) 0.004(2) 0.021(3) 0.006(2)
C7 0.060(3) 0.022(3) 0.038(3) 0.001(2) 0.016(2) -0.002(2)
C8 0.049(3) 0.023(3) 0.033(2) 0.0019(19) 0.006(2) -0.002(2)
C9 0.041(3) 0.029(3) 0.029(2) 0.0035(19) 0.0070(19) -0.001(2)
C10 0.044(3) 0.024(3) 0.051(3) 0.002(2) 0.007(2) -0.004(2)
C11 0.056(4) 0.076(4) 0.065(4) -0.008(3) 0.014(3) 0.010(3)
C12 0.069(5) 0.119(7) 0.113(6) -0.019(5) 0.032(4) 0.026(5)
C13 0.055(5) 0.098(6) 0.158(8) 0.007(6) 0.027(5) 0.029(4)
C14 0.050(4) 0.082(5) 0.104(5) 0.032(4) -0.013(4) -0.004(4)
C15 0.052(4) 0.060(4) 0.060(3) 0.017(3) 0.001(3) -0.007(3)
C16 0.062(4) 0.021(3) 0.043(3) 0.000(2) 0.014(3) 0.001(2)
C17 0.073(4) 0.029(3) 0.036(3) 0.000(2) 0.016(3) 0.002(3)
C18 0.073(4) 0.041(3) 0.057(3) 0.010(3) 0.010(3) 0.010(3)
C19 0.095(5) 0.063(4) 0.051(3) 0.016(3) 0.008(3) 0.014(4)
C20 0.135(6) 0.045(4) 0.059(4) 0.019(3) 0.025(4) -0.004(4)
C21 0.114(5) 0.060(4) 0.058(4) 0.015(3) 0.022(4) -0.022(4)
C22 0.085(4) 0.044(3) 0.045(3) 0.006(2) 0.011(3) -0.019(3)
C23 0.099(3) 0.104(3) 0.055(2) 0.014(2) 0.003(2) -0.062(3)
C24 0.066(4) 0.034(3) 0.036(3) 0.001(2) 0.004(2) -0.015(3)
C25 0.052(3) 0.033(3) 0.043(3) -0.001(2) 0.008(2) -0.009(2)
C26 0.058(3) 0.027(3) 0.044(3) -0.001(2) 0.011(2) -0.014(2)
C27 0.069(4) 0.036(3) 0.058(3) 0.001(3) 0.007(3) -0.007(3)
C28 0.085(4) 0.031(3) 0.069(4) -0.003(3) 0.024(3) -0.004(3)
C29 0.090(4) 0.040(4) 0.049(3) -0.013(3) 0.023(3) -0.028(3)
C30 0.070(4) 0.060(4) 0.048(3) -0.006(3) 0.000(3) -0.012(3)
C31 0.063(4) 0.055(4) 0.055(3) -0.005(3) 0.005(3) 0.000(3)
C32 0.040(3) 0.038(3) 0.030(3) 0.000(2) 0.007(2) -0.003(2)
C33 0.049(3) 0.025(3) 0.041(3) 0.003(2) 0.005(2) 0.003(2)
C34 0.079(4) 0.039(4) 0.054(3) 0.010(3) 0.010(3) 0.010(3)
C35 0.109(5) 0.031(4) 0.094(5) 0.020(3) 0.020(4) 0.018(3)
C36 0.123(6) 0.030(4) 0.099(5) -0.010(4) 0.011(4) 0.018(3)
C37 0.087(4) 0.032(4) 0.071(4) -0.014(3) 0.011(3) 0.006(3)
C38 0.046(3) 0.022(3) 0.050(3) -0.002(2) 0.009(2) 0.006(2)
C39 0.040(3) 0.032(3) 0.037(3) -0.004(2) 0.003(2) -0.003(2)
C40 0.048(3) 0.019(2) 0.025(2) 0.0009(18) 0.0036(19) 0.001(2)
C41 0.045(3) 0.025(3) 0.028(2) 0.0004(19) 0.0047(19) 0.002(2)
C42 0.042(3) 0.020(3) 0.038(3) 0.000(2) 0.008(2) 0.002(2)
C43 0.049(3) 0.021(3) 0.039(3) -0.004(2) 0.011(2) -0.003(2)
C44 0.066(3) 0.035(3) 0.044(3) 0.000(2) 0.023(2) -0.004(3)
C45 0.074(4) 0.039(3) 0.062(3) -0.004(3) 0.028(3) -0.015(3)
C46 0.079(4) 0.035(3) 0.064(4) -0.019(3) 0.017(3) -0.017(3)
C47 0.058(3) 0.035(3) 0.038(3) -0.009(2) 0.008(2) -0.008(2)
N1 0.049(2) 0.020(2) 0.037(2) -0.0028(16) 0.0126(17) -0.0028(18)
O1 0.051(2) 0.0343(19) 0.0471(19) 0.0117(15) 0.0129(15) 0.0022(16)
O2 0.101(3) 0.112(3) 0.063(2) 0.017(2) 0.001(2) -0.064(3)
O3 0.063(2) 0.040(2) 0.0268(17) 0.0016(15) 0.0061(14) 0.0062(16)
O4 0.075(2) 0.051(2) 0.0304(19) -0.0074(15) 0.0070(16) 0.0041(18)

loop_
_atom_type_symbol
_atom_type_description
_atom_type_scat_dispersion_real
_atom_type_scat_dispersion_imag
_atom_type_scat_source
C C 0.0033 0.0016 'International Tables Vol C Tables 4.2.6.8 and 6.1.1.4'
H H 0.0000 0.0000 'International Tables Vol C Tables 4.2.6.8 and 6.1.1.4'
N N 0.0061 0.0033 'International Tables Vol C Tables 4.2.6.8 and 6.1.1.4'
O O 0.0106 0.0060 'International Tables Vol C Tables 4.2.6.8 and 6.1.1.4'
Br Br -0.2901 2.4595 'International Tables Vol C Tables 4.2.6.8 and 6.1.1.4'

loop_
_geom_angle_atom_site_label_1
_geom_angle_atom_site_label_2
_geom_angle_atom_site_label_3
_geom_angle
C2 C1 C6 121.6(6)
C2 C1 H1 119.2
C6 C1 H1 119.2
C3 C2 C1 120.5(7)
C3 C2 H2 119.8
C1 C2 H2 119.8
C2 C3 C4 119.7(7)
C2 C3 H3 120.2
C4 C3 H3 120.2
C3 C4 C5 120.5(6)
C3 C4 H4 119.8
C5 C4 H4 119.8
C6 C5 C4 119.0(6)
C6 C5 H5 120.5
C4 C5 H5 120.5
C1 C6 C5 118.7(5)
C1 C6 N1 123.3(4)
C5 C6 N1 118.1(5)
N1 C7 O1 107.0(3)
N1 C7 C8 114.2(4)
O1 C7 C8 110.6(3)
N1 C7 H7 108.3
O1 C7 H7 108.3
C8 C7 H7 108.3
C7 C8 C9 109.3(3)
C7 C8 C25 110.8(4)
C9 C8 C25 113.2(4)
C7 C8 H8 107.8
C9 C8 H8 107.8
C25 C8 H8 107.8
C10 C9 C8 114.4(4)
C10 C9 C40 112.8(3)
C8 C9 C40 109.3(3)
C10 C9 H9 106.6
C8 C9 H9 106.6
C40 C9 H9 106.6
C11 C10 C15 116.7(5)
C11 C10 C9 120.7(4)
C15 C10 C9 122.6(4)
C12 C11 C10 123.0(6)
C12 C11 H11 118.5
C10 C11 H11 118.5
C13 C12 C11 119.8(7)
C13 C12 H12 120.1
C11 C12 H12 120.1
C12 C13 C14 119.9(7)
C12 C13 H13 120.0
C14 C13 H13 120.0
C13 C14 C15 120.6(6)
C13 C14 H14 119.7
C15 C14 H14 119.7
C10 C15 C14 120.0(6)
C10 C15 H15 120.0
C14 C15 H15 120.0
O1 C16 C24 126.7(4)
O1 C16 C17 120.9(4)
C24 C16 C17 112.4(4)
C18 C17 C22 121.7(5)
C18 C17 C16 132.6(5)
C22 C17 C16 105.7(4)
C17 C18 C19 117.6(6)
C17 C18 H18 121.2
C19 C18 H18 121.2
C20 C19 C18 121.0(6)
C20 C19 H19 119.5
C18 C19 H19 119.5
C19 C20 C21 121.2(5)
C19 C20 H20 119.4
C21 C20 H20 119.4
C22 C21 C20 117.6(6)
C22 C21 H21 121.2
C20 C21 H21 121.2
C21 C22 C17 120.9(5)
C21 C22 C23 130.8(6)
C17 C22 C23 108.2(4)
O2 C23 C24 126.8(6)
O2 C23 C22 127.1(5)
C24 C23 C22 106.1(5)
C16 C24 C23 107.6(4)
C16 C24 C25 123.5(4)
C23 C24 C25 128.7(5)
C24 C25 C26 114.2(4)
C24 C25 C8 107.4(4)
C26 C25 C8 111.8(4)
C24 C25 H25 107.7
C26 C25 H25 107.7
C8 C25 H25 107.7
C31 C26 C27 117.3(5)
C31 C26 C25 120.1(5)
C27 C26 C25 122.6(4)
C28 C27 C26 120.7(5)
C28 C27 H27 119.6
C26 C27 H27 119.6
C29 C28 C27 120.5(5)
C29 C28 H28 119.7
C27 C28 H28 119.7
C28 C29 C30 120.3(5)
C28 C29 Br1 120.5(5)
C30 C29 Br1 119.2(4)
C29 C30 C31 118.8(5)
C29 C30 H30 120.6
C31 C30 H30 120.6
C26 C31 C30 122.4(5)
C26 C31 H31 118.8
C30 C31 H31 118.8
O3 C32 C33 125.6(4)
O3 C32 C40 126.3(4)
C33 C32 C40 108.1(4)
C34 C33 C38 120.8(4)
C34 C33 C32 128.7(4)
C38 C33 C32 110.5(4)
C35 C34 C33 118.1(5)
C35 C34 H34 120.9
C33 C34 H34 120.9
C34 C35 C36 120.6(5)
C34 C35 H35 119.7
C36 C35 H35 119.7
C37 C36 C35 121.9(6)
C37 C36 H36 119.1
C35 C36 H36 119.1
C36 C37 C38 117.5(5)
C36 C37 H37 121.2
C38 C37 H37 121.2
C37 C38 C33 121.1(4)
C37 C38 C39 129.0(5)
C33 C38 C39 109.9(4)
O4 C39 C38 127.2(4)
O4 C39 C40 124.1(4)
C38 C39 C40 108.7(4)
C39 C40 C32 102.6(3)
C39 C40 C41 108.6(3)
C32 C40 C41 112.2(3)
C39 C40 C9 108.5(3)
C32 C40 C9 111.9(3)
C41 C40 C9 112.4(3)
N1 C41 C42 110.9(3)
N1 C41 C40 111.5(3)
C42 C41 C40 108.9(3)
N1 C41 H41 108.5
C42 C41 H41 108.5
C40 C41 H41 108.5
C47 C42 C43 118.0(4)
C47 C42 C41 120.6(4)
C43 C42 C41 121.3(4)
C44 C43 C42 122.0(4)
C44 C43 H43 119.0
C42 C43 H43 119.0
C43 C44 C45 118.9(4)
C43 C44 H44 120.6
C45 C44 H44 120.6
C44 C45 C46 121.1(5)
C44 C45 Br2' 122.8(7)
C46 C45 Br2' 113.1(10)
C44 C45 Br2 117.6(4)
C46 C45 Br2 121.3(4)
C45 C46 C47 119.7(5)
C45 C46 H46 120.2
C47 C46 H46 120.2
C46 C47 C42 120.4(4)
C46 C47 H47 119.8
C42 C47 H47 119.8
C7 N1 C6 112.7(3)
C7 N1 C41 115.3(3)
C6 N1 C41 115.7(3)
C16 O1 C7 113.6(3)

loop_
_geom_bond_atom_site_label_1
_geom_bond_atom_site_label_2
_geom_bond_distance
Br1 C29 1.893(5)
Br2 C45 1.913(6)
Br2' C45 1.753(15)
C1 C2 1.368(8)
C1 C6 1.372(7)
C1 H1 0.9300
C2 C3 1.352(10)
C2 H2 0.9300
C3 C4 1.368(10)
C3 H3 0.9300
C4 C5 1.408(9)
C4 H4 0.9300
C5 C6 1.382(7)
C5 H5 0.9300
C6 N1 1.441(6)
C7 N1 1.424(5)
C7 O1 1.504(5)
C7 C8 1.524(6)
C7 H7 0.9800
C8 C9 1.544(6)
C8 C25 1.546(6)
C8 H8 0.9800
C9 C10 1.506(6)
C9 C40 1.551(6)
C9 H9 0.9800
C10 C11 1.373(7)
C10 C15 1.390(7)
C11 C12 1.366(9)
C11 H11 0.9300
C12 C13 1.351(10)
C12 H12 0.9300
C13 C14 1.358(10)
C13 H13 0.9300
C14 C15 1.397(9)
C14 H14 0.9300
C15 H15 0.9300
C16 O1 1.338(6)
C16 C24 1.339(7)
C16 C17 1.479(6)
C17 C18 1.359(7)
C17 C22 1.390(7)
C18 C19 1.404(8)
C18 H18 0.9300
C19 C20 1.365(9)
C19 H19 0.9300
C20 C21 1.394(9)
C20 H20 0.9300
C21 C22 1.376(7)
C21 H21 0.9300
C22 C23 1.501(8)
C23 O2 1.216(7)
C23 C24 1.462(7)
C24 C25 1.505(6)
C25 C26 1.521(6)
C25 H25 0.9800
C26 C31 1.372(7)
C26 C27 1.387(7)
C27 C28 1.373(7)
C27 H27 0.9300
C28 C29 1.359(8)
C28 H28 0.9300
C29 C30 1.368(8)
C30 C31 1.377(7)
C30 H30 0.9300
C31 H31 0.9300
C32 O3 1.214(5)
C32 C33 1.473(6)
C32 C40 1.539(6)
C33 C34 1.383(6)
C33 C38 1.383(6)
C34 C35 1.370(8)
C34 H34 0.9300
C35 C36 1.381(9)
C35 H35 0.9300
C36 C37 1.372(8)
C36 H36 0.9300
C37 C38 1.376(7)
C37 H37 0.9300
C38 C39 1.471(6)
C39 O4 1.211(5)
C39 C40 1.537(6)
C40 C41 1.548(6)
C41 N1 1.471(5)
C41 C42 1.528(6)
C41 H41 0.9800
C42 C47 1.387(6)
C42 C43 1.392(6)
C43 C44 1.363(6)
C43 H43 0.9300
C44 C45 1.371(7)
C44 H44 0.9300
C45 C46 1.374(7)
C46 C47 1.381(7)
C46 H46 0.9300
C47 H47 0.9300
